data_4319558
loop_
_publ_author_name
'Masataka Maeyama'
'Genta Sakane'
'Roberta Piertatelli'
'Ivano Bertini'
'Takashi Shibahara'

_publ_contact_author_address
;
    Department of Chemistry
    Okayama University of Science
    Ridai-cho, Okayama 700-0005
    Japan
;
_publ_contact_author_email shiba@chem.ous.ac.jp
_publ_contact_author_fax '+81 86 254 2891'
_publ_contact_author_name 'Takashi Shibahara'
_publ_contact_author_phone '+81 86 256 9443'
_publ_section_title
;
 Adduct of Acetylene at Sulfur in an Oxygen- and Sulfur-Bridged Open
 Cubane Cluster Complex of Tungsten
;
_journal_name_full 'Inorganic Chemistry'
_journal_page_first 2111
_journal_page_last 2119
_journal_paper_doi 10.1021/ic001174k
_journal_volume 40
_journal_year 2001
_chemical_formula_sum 'C28.5 H24 K0.5 N12.5 O S12 W3'
_chemical_formula_weight 1513.41
_space_group_IT_number 2
_symmetry_cell_setting triclinic
_symmetry_Int_Tables_number 2
_symmetry_space_group_name_Hall '-P 1'
_symmetry_space_group_name_H-M 'P -1'
_audit_creation_date 'Wed Jul 22 03:49:23 1998'
_audit_creation_method 'from TEXRAY.INF file'
_cell_angle_alpha 90.98(1)
_cell_angle_beta 108.59(2)
_cell_angle_gamma 98.13(2)
_cell_formula_units_Z 2
_cell_length_a 14.465(5)
_cell_length_b 17.353(3)
_cell_length_c 10.202(2)
_cell_measurement_reflns_used 22
_cell_measurement_temperature 282.2
_cell_measurement_theta_max 14.8
_cell_measurement_theta_min 10.0
_cell_volume 2397.5(11)
_computing_cell_refinement 'MSC/AFC Diffractometer Control'
_computing_data_collection 'MSC/AFC Diffractometer Control'
_computing_data_reduction teXsan
_computing_publication_material teXsan
_computing_structure_refinement teXsan
_computing_structure_solution SHELXS86
_diffrn_ambient_temperature 282.2
_diffrn_measurement_device_type 'Rigaku AFC6S'
_diffrn_measurement_method \w
_diffrn_orient_matrix_UB_11 0.06861
_diffrn_orient_matrix_UB_12 0.02967
_diffrn_orient_matrix_UB_13 0.03375
_diffrn_orient_matrix_UB_21 -0.02720
_diffrn_orient_matrix_UB_22 0.05023
_diffrn_orient_matrix_UB_23 -0.01284
_diffrn_orient_matrix_UB_31 -0.00188
_diffrn_orient_matrix_UB_32 0.00046
_diffrn_orient_matrix_UB_33 0.09714
_diffrn_radiation_detector 'scintillation counter'
_diffrn_radiation_monochromator graphite
_diffrn_radiation_source 'Rigaku sealed tube'
_diffrn_radiation_type 'Mo K\a'
_diffrn_radiation_wavelength 0.7107
_diffrn_reflns_av_R_equivalents 0.014
_diffrn_reflns_av_sigmaI/netI 0.035
_diffrn_reflns_limit_h_max 18
_diffrn_reflns_limit_h_min 0
_diffrn_reflns_limit_k_max 22
_diffrn_reflns_limit_k_min -22
_diffrn_reflns_limit_l_max 12
_diffrn_reflns_limit_l_min -13
_diffrn_reflns_number 11456
_diffrn_reflns_reduction_process 'Lp corrections applied'
_diffrn_reflns_theta_max 27.50
_diffrn_reflns_theta_min 1.19
_diffrn_standards_decay_% -8.96
_diffrn_standards_interval_count 150
_diffrn_standards_number 3
_exptl_absorpt_coefficient_mu 7.794
_exptl_absorpt_correction_T_max 0.999
_exptl_absorpt_correction_T_min 0.378
_exptl_absorpt_correction_type psi-scan
_exptl_absorpt_process_details '(North, Phillips & Mathews, 1968)'
_exptl_crystal_colour brown
_exptl_crystal_density_diffrn 2.096
_exptl_crystal_density_meas 2.08
_exptl_crystal_density_method 'flotation in organic solvent'
_exptl_crystal_description plate
_exptl_crystal_F_000 1428.00
_exptl_crystal_size_max 0.340
_exptl_crystal_size_mid 0.270
_exptl_crystal_size_min 0.180
_refine_diff_density_max 1.85
_refine_diff_density_min -1.66
_refine_ls_extinction_coef 0.0007(2)
_refine_ls_extinction_method 'Zachariasen(1967) type 2 Gaussian isotropic'
_refine_ls_goodness_of_fit_ref 1.283
_refine_ls_matrix_type full
_refine_ls_number_constraints 0
_refine_ls_number_parameters 464
_refine_ls_number_reflns 8786
_refine_ls_number_restraints 0
_refine_ls_R_factor_all 0.0351
_refine_ls_R_factor_gt 0.0350
_refine_ls_shift/su_max 0.0010
_refine_ls_shift/su_mean 0.0000
_refine_ls_structure_factor_coef F
_refine_ls_weighting_details 'w = 1/[\s^2^(Fo) + 0.00130|Fo|^2^]'
_refine_ls_weighting_scheme calc
_refine_ls_wR_factor_gt 0.0549
_refine_ls_wR_factor_ref 0.0550
_reflns_number_gt 8768
_reflns_number_total 11013
_reflns_threshold_expression >2.0sigma(I)
_cod_data_source_file ic001174k.cif
_cod_data_source_block K0.5(C5NH6)3.5[W3OS2(SC2H3)(NCS)9]
_cod_depositor_comments
;
The following automatic conversions were performed:
'_reflns_observed_expression' tag replaced with
'_reflns_threshold_expression' tag as specified in the replacement
file
'cod-tools/trunk/perl-scripts/inputs/replacement_tags.lst'.

'_atom_site_calc_flags'
tag replaced with '_atom_site_calc_flag' tag as specified in the
replacement file
'cod-tools/trunk/perl-scripts/inputs/replacement_tags.lst'.

'_atom_type_scat_imag'
tag replaced with '_atom_type_scat_dispersion_imag' tag as specified
in the replacement file
'cod-tools/trunk/perl-scripts/inputs/replacement_tags.lst'.

Automatic conversion script
Id: cif_correct_tags 3137 2015-03-23 15:08:43Z antanas 
;
_cod_original_cell_volume 2397.6(10)
_cod_original_sg_symbol_H-M 'P -1 '
_cod_original_formula_sum 'C28.50 H24 K0.50 N12.50 O S12 W3 '
_cod_database_code 4319558

loop_
_symmetry_equiv_pos_as_xyz
x,y,z
-x,-y,-z

loop_
_atom_site_label
_atom_site_type_symbol
_atom_site_fract_x
_atom_site_fract_y
_atom_site_fract_z
_atom_site_U_iso_or_equiv
_atom_site_adp_type
_atom_site_occupancy
_atom_site_calc_flag
_atom_site_refinement_flags
_atom_site_disorder_assembly
_atom_site_disorder_group
W1 W 0.12582(2) 0.27934(1) 0.10934(3) 0.03508(7) Uani 1.00 d . . .
W2 W 0.23648(2) 0.15992(1) 0.08830(3) 0.03562(7) Uani 1.00 d . . .
W3 W 0.30180(2) 0.27450(2) 0.29567(3) 0.03737(7) Uani 1.00 d . . .
K1 K 0.7054(7) 0.2939(4) 0.768(1) 0.153(3) Uani 0.50 d P . .
S1 S 0.2742(1) 0.29300(9) 0.0558(2) 0.0390(4) Uani 1.00 d . . .
S2 S 0.0659(1) 0.14075(9) 0.0812(2) 0.0387(4) Uani 1.00 d . . .
S3 S 0.2929(2) 0.1438(1) 0.3186(2) 0.0552(5) Uani 1.00 d . . .
S11 S -0.1793(3) 0.2882(2) 0.2132(6) 0.135(2) Uani 1.00 d . . .
S12 S -0.1125(2) 0.2836(2) -0.3420(3) 0.1015(10) Uani 1.00 d . . .
S13 S 0.1279(3) 0.5550(2) 0.0605(7) 0.167(2) Uani 1.00 d . . .
S21 S 0.2116(3) -0.1228(2) 0.0944(6) 0.139(1) Uani 1.00 d . . .
S22 S 0.5482(3) 0.1258(3) 0.0369(7) 0.152(2) Uani 1.00 d . . .
S23 S 0.0799(2) 0.1492(2) -0.4107(2) 0.0794(8) Uani 1.00 d . . .
S31 S 0.3854(5) 0.2621(4) 0.7895(4) 0.208(3) Uani 1.00 d . . .
S32 S 0.4008(3) 0.5562(2) 0.3833(5) 0.150(1) Uani 1.00 d . . .
S33 S 0.6520(2) 0.2636(2) 0.4197(4) 0.111(1) Uani 1.00 d . . .
O1 O 0.1680(3) 0.2834(3) 0.3211(5) 0.046(1) Uani 1.00 d . . .
N11 N -0.0106(5) 0.2906(4) 0.1393(7) 0.053(2) Uani 1.00 d . . .
N12 N 0.0423(4) 0.2750(4) -0.1011(6) 0.049(2) Uani 1.00 d . . .
N13 N 0.1353(4) 0.3999(3) 0.0977(6) 0.046(2) Uani 1.00 d . . .
N21 N 0.2211(5) 0.0354(4) 0.0775(7) 0.055(2) Uani 1.00 d . . .
N22 N 0.3699(5) 0.1484(4) 0.0604(7) 0.055(2) Uani 1.00 d . . .
N23 N 0.1715(5) 0.1440(4) -0.1261(6) 0.047(2) Uani 1.00 d . . .
N31 N 0.3485(6) 0.2813(6) 0.5178(7) 0.076(2) Uani 1.00 d . . .
N32 N 0.3428(5) 0.3976(4) 0.3290(7) 0.056(2) Uani 1.00 d . . .
N33 N 0.4548(4) 0.2786(4) 0.3292(6) 0.052(2) Uani 1.00 d . . .
N81 N 0.154(1) 0.456(1) 0.458(2) 0.151(7) Uani 1.00 d . . .
N82 N 0.779(1) 0.0848(10) 0.278(2) 0.131(6) Uani 1.00 d . . .
N83 N 0.621(1) 0.384(1) -0.012(2) 0.1325 Uiso 0.50 d P . .
N84 N 0.615(1) 0.4303(9) 0.051(2) 0.1029 Uiso 0.50 d P . .
N85 N 0.533(2) 0.094(2) 0.533(3) 0.1869 Uiso 0.50 d P . .
C1 C 0.0538(5) 0.1055(5) 0.2376(8) 0.052(2) Uani 1.00 d . . .
C2 C 0.0021(7) 0.0403(6) 0.240(1) 0.078(3) Uani 1.00 d . . .
C11 C -0.0813(7) 0.2896(5) 0.167(1) 0.065(3) Uani 1.00 d . . .
C12 C -0.0250(6) 0.2769(5) -0.2022(8) 0.058(2) Uani 1.00 d . . .
C13 C 0.1328(6) 0.4647(5) 0.081(1) 0.067(2) Uani 1.00 d . . .
C21 C 0.2186(6) -0.0298(5) 0.0893(9) 0.055(2) Uani 1.00 d . . .
C22 C 0.4437(6) 0.1398(5) 0.052(1) 0.061(2) Uani 1.00 d . . .
C23 C 0.1331(5) 0.1459(4) -0.2465(7) 0.046(2) Uani 1.00 d . . .
C31 C 0.3651(7) 0.2730(7) 0.6282(9) 0.081(3) Uani 1.00 d . . .
C32 C 0.3673(6) 0.4618(5) 0.3541(10) 0.070(3) Uani 1.00 d . . .
C33 C 0.5358(6) 0.2729(5) 0.3666(9) 0.059(2) Uani 1.00 d . . .
C811 C 0.1433(9) 0.3806(9) 0.504(2) 0.103(5) Uani 1.00 d . . .
C812 C 0.122(2) 0.3682(8) 0.613(2) 0.146(7) Uani 1.00 d . . .
C813 C 0.116(2) 0.4261(9) 0.699(2) 0.187(10) Uani 1.00 d . . .
C814 C 0.127(2) 0.4992(9) 0.659(2) 0.138(7) Uani 1.00 d . . .
C815 C 0.147(2) 0.521(1) 0.543(2) 0.154(8) Uani 1.00 d . . .
C821 C 0.731(1) 0.004(1) 0.256(2) 0.131(6) Uani 1.00 d . . .
C822 C 0.734(2) -0.030(1) 0.383(4) 0.17(1) Uani 1.00 d . . .
C823 C 0.775(1) 0.018(1) 0.507(2) 0.129(7) Uani 1.00 d . . .
C824 C 0.809(1) 0.0891(10) 0.493(2) 0.126(6) Uani 1.00 d . . .
C825 C 0.813(1) 0.1216(8) 0.389(2) 0.098(5) Uani 1.00 d . . .
C831 C 0.580(2) 0.3622(10) 0.084(2) 0.1325 Uiso 0.50 d P . .
C832 C 0.559(2) 0.418(1) 0.164(2) 0.1325 Uiso 0.50 d P . .
C833 C 0.582(2) 0.496(1) 0.143(2) 0.1325 Uiso 0.50 d P . .
C834 C 0.625(2) 0.5167(10) 0.042(2) 0.1325 Uiso 0.50 d P . .
C835 C 0.644(2) 0.459(1) -0.035(2) 0.1325 Uiso 0.50 d P . .
C841 C 0.574(1) 0.4027(7) 0.144(2) 0.1029 Uiso 0.50 d P . .
C842 C 0.560(1) 0.453(1) 0.240(2) 0.1029 Uiso 0.50 d P . .
C843 C 0.590(1) 0.5327(9) 0.238(2) 0.1029 Uiso 0.50 d P . .
C844 C 0.633(1) 0.5597(7) 0.140(2) 0.1029 Uiso 0.50 d P . .
C845 C 0.644(1) 0.5067(10) 0.046(2) 0.1029 Uiso 0.50 d P . .
C851 C 0.549(2) 0.090(2) 0.669(3) 0.1869 Uiso 0.50 d P . .
C852 C 0.531(2) 0.019(2) 0.722(2) 0.1869 Uiso 0.50 d P . .
C853 C 0.497(3) -0.047(2) 0.633(4) 0.1869 Uiso 0.50 d P . .
C854 C 0.482(4) -0.041(2) 0.492(3) 0.1869 Uiso 0.50 d P . .
C855 C 0.500(4) 0.031(2) 0.444(2) 0.1869 Uiso 0.50 d P . .
H1 H 0.1035 0.1296 0.3348 0.0620 Uiso 1.00 calc . . .
H2 H -0.0008 0.0314 0.3494 0.0939 Uiso 1.00 calc . . .
H3 H -0.0402 0.0096 0.1804 0.0939 Uiso 1.00 calc . . .
H81 H 0.1649 0.4644 0.3718 0.1813 Uiso 1.00 calc . . .
H82 H 0.7846 0.1109 0.1990 0.1570 Uiso 1.00 calc . . .
H83 H 0.635(2) 0.345(1) -0.065(3) 0.1325 Uiso 0.50 calc P . .
H84 H 0.624(2) 0.395(1) -0.014(2) 0.1029 Uiso 0.50 calc P . .
H85 H 0.545(3) 0.143(2) 0.499(5) 0.1869 Uiso 0.50 calc P . .
H811 H 0.1524 0.3381 0.4520 0.1238 Uiso 1.00 calc . . .
H812 H 0.1102 0.3158 0.6360 0.1756 Uiso 1.00 calc . . .
H813 H 0.1038 0.4154 0.7840 0.2243 Uiso 1.00 calc . . .
H814 H 0.1198 0.5396 0.7174 0.1655 Uiso 1.00 calc . . .
H815 H 0.1565 0.5735 0.5198 0.1849 Uiso 1.00 calc . . .
H821 H 0.7018 -0.0226 0.1668 0.1567 Uiso 1.00 calc . . .
H822 H 0.7096 -0.0835 0.3846 0.2005 Uiso 1.00 calc . . .
H823 H 0.7763 -0.0004 0.5951 0.1547 Uiso 1.00 calc . . .
H824 H 0.8362 0.1212 0.5768 0.1509 Uiso 1.00 calc . . .
H825 H 0.8416 0.1748 0.3949 0.1171 Uiso 1.00 calc . . .
H831 H 0.567(3) 0.309(1) 0.092(3) 0.1325 Uiso 0.50 calc P . .
H832 H 0.530(3) 0.402(2) 0.233(3) 0.1325 Uiso 0.50 calc P . .
H833 H 0.568(2) 0.536(2) 0.199(3) 0.1325 Uiso 0.50 calc P . .
H834 H 0.641(3) 0.570(1) 0.026(3) 0.1325 Uiso 0.50 calc P . .
H835 H 0.672(2) 0.468(2) -0.104(3) 0.1325 Uiso 0.50 calc P . .
H841 H 0.556(2) 0.3486(8) 0.139(3) 0.1029 Uiso 0.50 calc P . .
H842 H 0.531(2) 0.433(1) 0.306(2) 0.1029 Uiso 0.50 calc P . .
H843 H 0.581(2) 0.569(1) 0.305(2) 0.1029 Uiso 0.50 calc P . .
H844 H 0.653(2) 0.6140(7) 0.136(3) 0.1029 Uiso 0.50 calc P . .
H845 H 0.672(2) 0.520(1) -0.023(2) 0.1029 Uiso 0.50 calc P . .
H851 H 0.572(3) 0.137(2) 0.722(4) 0.1869 Uiso 0.50 calc P . .
H852 H 0.543(3) 0.016(3) 0.819(2) 0.1869 Uiso 0.50 calc P . .
H853 H 0.484(3) -0.098(2) 0.669(5) 0.1869 Uiso 0.50 calc P . .
H854 H 0.458(6) -0.086(2) 0.429(4) 0.1869 Uiso 0.50 calc P . .
H855 H 0.492(6) 0.040(3) 0.352(3) 0.1869 Uiso 0.50 calc P . .

loop_
_atom_site_aniso_label
_atom_site_aniso_U_11
_atom_site_aniso_U_22
_atom_site_aniso_U_33
_atom_site_aniso_U_12
_atom_site_aniso_U_13
_atom_site_aniso_U_23
W1 0.0330(1) 0.0335(1) 0.0369(1) 0.00654(9) 0.00827(10) 0.00366(9)
W2 0.0364(1) 0.0342(1) 0.0367(1) 0.00692(10) 0.0119(1) 0.00334(9)
W3 0.0329(1) 0.0414(1) 0.0339(1) 0.00337(10) 0.00667(10) 0.00196(10)
K1 0.184(8) 0.102(5) 0.181(8) 0.064(5) 0.053(6) 0.012(5)
S1 0.0380(8) 0.0384(8) 0.0394(8) 0.0036(6) 0.0119(6) 0.0079(6)
S2 0.0365(7) 0.0368(7) 0.0400(8) 0.0007(6) 0.0110(6) 0.0008(6)
S3 0.057(1) 0.053(1) 0.055(1) 0.0128(9) 0.0161(9) 0.0112(8)
S11 0.125(3) 0.074(2) 0.271(5) 0.032(2) 0.149(4) 0.027(3)
S12 0.086(2) 0.106(2) 0.076(2) 0.041(2) -0.033(1) -0.011(2)
S13 0.106(3) 0.042(1) 0.293(6) 0.017(2) -0.021(3) 0.026(2)
S21 0.124(3) 0.043(1) 0.219(5) 0.016(2) 0.011(3) 0.027(2)
S22 0.091(2) 0.164(4) 0.252(6) 0.068(3) 0.103(3) 0.051(4)
S23 0.099(2) 0.093(2) 0.041(1) 0.028(1) 0.010(1) 0.002(1)
S31 0.213(6) 0.318(9) 0.051(2) -0.056(6) 0.023(3) 0.051(3)
S32 0.144(3) 0.045(1) 0.185(4) 0.000(2) -0.044(3) -0.009(2)
S33 0.041(1) 0.136(3) 0.144(3) 0.027(1) 0.011(2) -0.009(2)
O1 0.035(2) 0.029(2) 0.057(3) 0.009(2) -0.011(2) -0.009(2)
N11 0.048(3) 0.046(3) 0.071(4) 0.014(3) 0.025(3) 0.003(3)
N12 0.045(3) 0.050(3) 0.041(3) 0.011(3) -0.003(3) 0.004(2)
N13 0.047(3) 0.031(3) 0.056(3) 0.013(2) 0.011(3) 0.006(2)
N21 0.064(4) 0.039(3) 0.066(4) 0.014(3) 0.023(3) 0.006(3)
N22 0.047(3) 0.058(4) 0.068(4) 0.018(3) 0.025(3) 0.003(3)
N23 0.052(3) 0.048(3) 0.038(3) 0.012(3) 0.011(3) -0.003(2)
N31 0.057(4) 0.116(7) 0.041(4) -0.011(4) 0.009(3) -0.006(4)
N32 0.051(4) 0.041(3) 0.065(4) -0.004(3) 0.009(3) -0.013(3)
N33 0.035(3) 0.068(4) 0.048(3) 0.010(3) 0.008(3) 0.007(3)
N81 0.18(2) 0.16(1) 0.15(1) 0.03(1) 0.10(1) 0.00(1)
N82 0.108(10) 0.15(1) 0.17(1) 0.052(9) 0.070(10) 0.06(1)
C1 0.044(4) 0.056(4) 0.055(4) 0.007(3) 0.016(3) 0.014(3)
C2 0.073(6) 0.075(6) 0.071(6) -0.022(5) 0.016(5) 0.017(5)
C11 0.073(6) 0.040(4) 0.096(7) 0.016(4) 0.042(5) 0.006(4)
C12 0.051(4) 0.063(5) 0.056(4) 0.014(4) 0.011(4) 0.002(4)
C13 0.046(4) 0.047(4) 0.093(6) 0.008(3) 0.001(4) 0.001(4)
C21 0.051(4) 0.053(4) 0.060(4) 0.010(3) 0.014(3) 0.004(3)
C22 0.054(5) 0.055(4) 0.083(6) 0.014(4) 0.033(4) 0.005(4)
C23 0.051(4) 0.048(4) 0.044(4) 0.007(3) 0.021(3) -0.001(3)
C31 0.070(6) 0.114(8) 0.038(4) -0.027(6) 0.005(4) 0.015(4)
C32 0.049(4) 0.061(5) 0.076(6) 0.006(4) -0.010(4) -0.010(4)
C33 0.045(4) 0.070(5) 0.060(5) 0.002(4) 0.015(4) -0.002(4)
C811 0.076(7) 0.113(10) 0.12(1) 0.018(7) 0.035(7) -0.054(9)
C812 0.22(2) 0.076(9) 0.16(2) -0.01(1) 0.11(2) -0.021(9)
C813 0.32(3) 0.079(9) 0.20(2) -0.05(1) 0.19(2) -0.04(1)
C814 0.20(2) 0.078(9) 0.14(1) 0.02(1) 0.07(1) -0.018(9)
C815 0.22(2) 0.12(1) 0.13(1) 0.01(1) 0.08(2) 0.02(1)
C821 0.075(8) 0.14(1) 0.16(2) 0.014(9) 0.022(9) -0.07(1)
C822 0.13(1) 0.10(1) 0.33(3) 0.06(1) 0.13(2) 0.06(2)
C823 0.15(1) 0.13(1) 0.10(1) 0.05(1) 0.02(1) 0.019(10)
C824 0.14(1) 0.10(1) 0.13(1) 0.011(9) 0.02(1) 0.029(9)
C825 0.084(8) 0.073(8) 0.13(1) 0.014(6) 0.027(8) -0.005(8)

loop_
_atom_type_symbol
_atom_type_description
_atom_type_scat_dispersion_real
_atom_type_scat_dispersion_imag
_atom_type_scat_source
W W -0.849 6.872
;International Tables for Crystallography
(1992, Vol. C, Tables 4.2.6.8 and 6.1.1.1)
;
K K 0.200 0.250
;International Tables for Crystallography
(1992, Vol. C, Tables 4.2.6.8 and 6.1.1.1)
;
S S 0.125 0.123
;International Tables for Crystallography
(1992, Vol. C, Tables 4.2.6.8 and 6.1.1.1)
;
O O 0.011 0.006
;International Tables for Crystallography
(1992, Vol. C, Tables 4.2.6.8 and 6.1.1.1)
;
N N 0.006 0.003
;International Tables for Crystallography
(1992, Vol. C, Tables 4.2.6.8 and 6.1.1.1)
;
C C 0.003 0.002
;International Tables for Crystallography
(1992, Vol. C, Tables 4.2.6.8 and 6.1.1.1)
;
H H 0.000 0.000
;International Tables for Crystallography
(1992, Vol. C, Table 6.1.1.2)
;

loop_
_geom_angle_atom_site_label_1
_geom_angle_atom_site_label_2
_geom_angle_atom_site_label_3
_geom_angle
_geom_angle_site_symmetry_1
_geom_angle_site_symmetry_2
_geom_angle_site_symmetry_3
_geom_angle_publ_flag
W2 W1 W3 59.09(1) 1_555 1_555 1_555 yes
W2 W1 S1 52.83(4) 1_555 1_555 1_555 yes
W2 W1 S2 54.16(5) 1_555 1_555 1_555 yes
W2 W1 O1 94.5(1) 1_555 1_555 1_555 yes
W2 W1 N11 138.7(2) 1_555 1_555 1_555 yes
W2 W1 N12 96.9(2) 1_555 1_555 1_555 yes
W2 W1 N13 138.8(2) 1_555 1_555 1_555 yes
W3 W1 S1 56.35(4) 1_555 1_555 1_555 yes
W3 W1 S2 97.68(4) 1_555 1_555 1_555 yes
W3 W1 O1 49.8(1) 1_555 1_555 1_555 yes
W3 W1 N11 129.7(2) 1_555 1_555 1_555 yes
W3 W1 N12 146.8(2) 1_555 1_555 1_555 yes
W3 W1 N13 98.9(1) 1_555 1_555 1_555 yes
S1 W1 S2 105.15(6) 1_555 1_555 1_555 yes
S1 W1 O1 105.3(1) 1_555 1_555 1_555 yes
S1 W1 N11 167.7(2) 1_555 1_555 1_555 yes
S1 W1 N12 91.2(2) 1_555 1_555 1_555 yes
S1 W1 N13 86.0(2) 1_555 1_555 1_555 yes
S2 W1 O1 94.2(1) 1_555 1_555 1_555 yes
S2 W1 N11 85.3(2) 1_555 1_555 1_555 yes
S2 W1 N12 82.8(2) 1_555 1_555 1_555 yes
S2 W1 N13 163.3(2) 1_555 1_555 1_555 yes
O1 W1 N11 79.8(2) 1_555 1_555 1_555 yes
O1 W1 N12 163.3(2) 1_555 1_555 1_555 yes
O1 W1 N13 94.8(2) 1_555 1_555 1_555 yes
N11 W1 N12 83.6(3) 1_555 1_555 1_555 yes
N11 W1 N13 82.4(3) 1_555 1_555 1_555 yes
N12 W1 N13 84.5(2) 1_555 1_555 1_555 yes
W1 W2 W3 57.24(1) 1_555 1_555 1_555 yes
W1 W2 S1 53.15(5) 1_555 1_555 1_555 yes
W1 W2 S2 54.06(4) 1_555 1_555 1_555 yes
W1 W2 S3 95.58(6) 1_555 1_555 1_555 yes
W1 W2 N21 139.3(2) 1_555 1_555 1_555 yes
W1 W2 N22 139.0(2) 1_555 1_555 1_555 yes
W1 W2 N23 92.9(2) 1_555 1_555 1_555 yes
W3 W2 S1 55.64(4) 1_555 1_555 1_555 yes
W3 W2 S2 96.18(4) 1_555 1_555 1_555 yes
W3 W2 S3 53.41(5) 1_555 1_555 1_555 yes
W3 W2 N21 135.2(2) 1_555 1_555 1_555 yes
W3 W2 N22 99.1(2) 1_555 1_555 1_555 yes
W3 W2 N23 140.8(2) 1_555 1_555 1_555 yes
S1 W2 S2 105.37(6) 1_555 1_555 1_555 yes
S1 W2 S3 107.96(6) 1_555 1_555 1_555 yes
S1 W2 N21 164.7(2) 1_555 1_555 1_555 yes
S1 W2 N22 86.1(2) 1_555 1_555 1_555 yes
S1 W2 N23 86.8(2) 1_555 1_555 1_555 yes
S2 W2 S3 92.85(7) 1_555 1_555 1_555 yes
S2 W2 N21 85.4(2) 1_555 1_555 1_555 yes
S2 W2 N22 164.4(2) 1_555 1_555 1_555 yes
S2 W2 N23 82.3(2) 1_555 1_555 1_555 yes
S3 W2 N21 81.8(2) 1_555 1_555 1_555 yes
S3 W2 N22 93.7(2) 1_555 1_555 1_555 yes
S3 W2 N23 165.2(2) 1_555 1_555 1_555 yes
N21 W2 N22 81.5(3) 1_555 1_555 1_555 yes
N21 W2 N23 83.8(3) 1_555 1_555 1_555 yes
N22 W2 N23 87.8(3) 1_555 1_555 1_555 yes
W1 W3 W2 63.671(9) 1_555 1_555 1_555 yes
W1 W3 S1 55.45(4) 1_555 1_555 1_555 yes
W1 W3 S3 100.34(5) 1_555 1_555 1_555 yes
W1 W3 O1 49.4(1) 1_555 1_555 1_555 yes
W1 W3 N31 130.9(2) 1_555 1_555 1_555 yes
W1 W3 N32 95.2(2) 1_555 1_555 1_555 yes
W1 W3 N33 145.7(2) 1_555 1_555 1_555 yes
W2 W3 S1 54.42(4) 1_555 1_555 1_555 yes
W2 W3 S3 53.10(5) 1_555 1_555 1_555 yes
W2 W3 O1 97.9(1) 1_555 1_555 1_555 yes
W2 W3 N31 136.8(3) 1_555 1_555 1_555 yes
W2 W3 N32 141.0(2) 1_555 1_555 1_555 yes
W2 W3 N33 97.1(2) 1_555 1_555 1_555 yes
S1 W3 S3 106.46(7) 1_555 1_555 1_555 yes
S1 W3 O1 104.0(1) 1_555 1_555 1_555 yes
S1 W3 N31 167.5(2) 1_555 1_555 1_555 yes
S1 W3 N32 86.6(2) 1_555 1_555 1_555 yes
S1 W3 N33 90.2(2) 1_555 1_555 1_555 yes
S3 W3 O1 96.1(1) 1_555 1_555 1_555 yes
S3 W3 N31 83.8(3) 1_555 1_555 1_555 yes
S3 W3 N32 163.6(2) 1_555 1_555 1_555 yes
S3 W3 N33 87.5(2) 1_555 1_555 1_555 yes
O1 W3 N31 81.5(3) 1_555 1_555 1_555 yes
O1 W3 N32 90.1(2) 1_555 1_555 1_555 yes
O1 W3 N33 163.5(2) 1_555 1_555 1_555 yes
N31 W3 N32 82.1(3) 1_555 1_555 1_555 yes
N31 W3 N33 83.0(3) 1_555 1_555 1_555 yes
N32 W3 N33 82.5(3) 1_555 1_555 1_555 yes
S12 K1 S13 76.7(2) 1_656 1_555 2_666 yes
S12 K1 S21 77.4(2) 1_656 1_555 2_656 yes
S12 K1 S32 106.3(3) 1_656 1_555 2_666 yes
S12 K1 S33 63.3(2) 1_656 1_555 1_555 yes
S13 K1 S21 107.8(3) 2_666 1_555 2_656 yes
S13 K1 S32 79.0(2) 2_666 1_555 2_666 yes
S13 K1 S33 120.0(3) 2_666 1_555 1_555 yes
S21 K1 S32 173.0(3) 2_656 1_555 2_666 yes
S21 K1 S33 104.9(3) 2_656 1_555 1_555 yes
S32 K1 S33 72.2(2) 2_666 1_555 1_555 yes
W1 S1 W2 74.03(5) 1_555 1_555 1_555 yes
W1 S1 W3 68.20(5) 1_555 1_555 1_555 yes
W2 S1 W3 69.94(5) 1_555 1_555 1_555 yes
W1 S2 W2 71.78(4) 1_555 1_555 1_555 yes
W1 S2 C1 110.8(3) 1_555 1_555 1_555 yes
W2 S2 C1 111.3(2) 1_555 1_555 1_555 yes
W2 S3 W3 73.49(7) 1_555 1_555 1_555 yes
K1 S12 C12 102.3(4) 1_454 1_555 1_555 yes
K1 S13 C13 127.3(4) 2_666 1_555 1_555 yes
K1 S21 C21 153.5(4) 2_656 1_555 1_555 yes
K1 S32 C32 131.7(4) 2_666 1_555 1_555 yes
K1 S33 C33 100.4(4) 1_555 1_555 1_555 yes
W1 O1 W3 80.8(2) 1_555 1_555 1_555 yes
W1 N11 C11 171.3(7) 1_555 1_555 1_555 yes
W1 N12 C12 160.2(7) 1_555 1_555 1_555 yes
W1 N13 C13 173.8(6) 1_555 1_555 1_555 yes
W2 N21 C21 171.4(7) 1_555 1_555 1_555 yes
W2 N22 C22 176.1(8) 1_555 1_555 1_555 yes
W2 N23 C23 170.6(6) 1_555 1_555 1_555 yes
W3 N31 C31 168.8(9) 1_555 1_555 1_555 yes
W3 N32 C32 176.1(7) 1_555 1_555 1_555 yes
W3 N33 C33 167.5(7) 1_555 1_555 1_555 yes
C811 N81 C815 118(1) 1_555 1_555 1_555 yes
C811 N81 H81 120(1) 1_555 1_555 1_555 no
C815 N81 H81 120(1) 1_555 1_555 1_555 no
C821 N82 C825 125(1) 1_555 1_555 1_555 yes
S2 C1 C2 121.8(7) 1_555 1_555 1_555 yes
S2 C1 H1 120.9(6) 1_555 1_555 1_555 no
C2 C1 H1 115.4(8) 1_555 1_555 1_555 no
C1 C2 H2 110.2(8) 1_555 1_555 1_555 no
C1 C2 H3 134(1) 1_555 1_555 1_555 no
H2 C2 H3 113(1) 1_555 1_555 1_555 no
S11 C11 N11 177.9(9) 1_555 1_555 1_555 yes
S12 C12 N12 176.6(8) 1_555 1_555 1_555 yes
S13 C13 N13 178(1) 1_555 1_555 1_555 yes
S21 C21 N21 176.0(8) 1_555 1_555 1_555 yes
S22 C22 N22 178.8(8) 1_555 1_555 1_555 yes
S23 C23 N23 179.3(8) 1_555 1_555 1_555 yes
S31 C31 N31 177(1) 1_555 1_555 1_555 yes
S32 C32 N32 177.4(9) 1_555 1_555 1_555 yes
S33 C33 N33 179.3(8) 1_555 1_555 1_555 yes
N81 C811 C812 121(1) 1_555 1_555 1_555 yes
N81 C811 H811 119(1) 1_555 1_555 1_555 no
C812 C811 H811 119(1) 1_555 1_555 1_555 no
C811 C812 C813 123(1) 1_555 1_555 1_555 yes
C811 C812 H812 118(1) 1_555 1_555 1_555 no
C813 C812 H812 118(2) 1_555 1_555 1_555 no
C812 C813 C814 116(2) 1_555 1_555 1_555 yes
C812 C813 H813 121(1) 1_555 1_555 1_555 no
C814 C813 H813 121(2) 1_555 1_555 1_555 no
C813 C814 C815 126(2) 1_555 1_555 1_555 yes
C813 C814 H814 116(2) 1_555 1_555 1_555 no
C815 C814 H814 116(1) 1_555 1_555 1_555 no
N81 C815 C814 113(1) 1_555 1_555 1_555 yes
N81 C815 H815 123(2) 1_555 1_555 1_555 no
C814 C815 H815 123(2) 1_555 1_555 1_555 no
N82 C821 C822 111(1) 1_555 1_555 1_555 yes
N82 C821 H821 124(2) 1_555 1_555 1_555 no
C822 C821 H821 124(1) 1_555 1_555 1_555 no
C821 C822 C823 118(1) 1_555 1_555 1_555 yes
C821 C822 H822 120(2) 1_555 1_555 1_555 no
C823 C822 H822 120(3) 1_555 1_555 1_555 no
C822 C823 C824 115(1) 1_555 1_555 1_555 yes
C822 C823 H823 122(2) 1_555 1_555 1_555 no
C824 C823 H823 122(1) 1_555 1_555 1_555 no
C823 C824 C825 130(1) 1_555 1_555 1_555 yes
C823 C824 H824 114(1) 1_555 1_555 1_555 no
C825 C824 H824 114(1) 1_555 1_555 1_555 no
N82 C825 C824 118(1) 1_555 1_555 1_555 yes
N82 C825 H825 120(1) 1_555 1_555 1_555 no
C824 C825 H825 120(1) 1_555 1_555 1_555 no
C831 N83 C835 122(2) 1_555 1_555 1_555 yes
C831 N83 H83 119(2) 1_555 1_555 1_555 no
C835 N83 H83 118(2) 1_555 1_555 1_555 no
N83 C831 C832 120(1) 1_555 1_555 1_555 yes
N83 C831 H831 115(3) 1_555 1_555 1_555 no
C832 C831 H831 124(3) 1_555 1_555 1_555 no
C831 C832 C833 119(2) 1_555 1_555 1_555 yes
C831 C832 H832 119(3) 1_555 1_555 1_555 no
C833 C832 H832 120(3) 1_555 1_555 1_555 no
N83 C835 C834 120(2) 1_555 1_555 1_555 yes
N83 C835 H835 115(3) 1_555 1_555 1_555 no
C834 C835 H835 124(3) 1_555 1_555 1_555 no
C835 C834 C833 119(1) 1_555 1_555 1_555 yes
C835 C834 H834 120(3) 1_555 1_555 1_555 no
C833 C834 H834 120(3) 1_555 1_555 1_555 no
C832 C833 C834 119(2) 1_555 1_555 1_555 yes
C832 C833 H833 120(3) 1_555 1_555 1_555 no
C834 C833 H833 120(2) 1_555 1_555 1_555 no
C841 N84 C845 122(1) 1_555 1_555 1_555 yes
C841 N84 H84 119(2) 1_555 1_555 1_555 no
C845 N84 H84 118(2) 1_555 1_555 1_555 no
N84 C841 C842 120(1) 1_555 1_555 1_555 yes
N84 C841 H841 115(2) 1_555 1_555 1_555 no
C842 C841 H841 124(2) 1_555 1_555 1_555 no
C841 C842 C843 119(1) 1_555 1_555 1_555 yes
C841 C842 H842 119(2) 1_555 1_555 1_555 no
C843 C842 H842 120(2) 1_555 1_555 1_555 no
N84 C845 C844 120(1) 1_555 1_555 1_555 yes
N84 C845 H845 115(2) 1_555 1_555 1_555 no
C844 C845 H845 124(2) 1_555 1_555 1_555 no
C845 C844 C843 119(1) 1_555 1_555 1_555 yes
C845 C844 H844 120(2) 1_555 1_555 1_555 no
C843 C844 H844 120(2) 1_555 1_555 1_555 no
C842 C843 C844 119(1) 1_555 1_555 1_555 yes
C842 C843 H843 120(2) 1_555 1_555 1_555 no
C844 C843 H843 120(2) 1_555 1_555 1_555 no
C851 N85 C855 122(2) 1_555 1_555 1_555 yes
C851 N85 H85 119(3) 1_555 1_555 1_555 no
C855 N85 H85 118(4) 1_555 1_555 1_555 no
N85 C851 C852 120(2) 1_555 1_555 1_555 yes
N85 C851 H851 115(3) 1_555 1_555 1_555 no
C852 C851 H851 124(3) 1_555 1_555 1_555 no
C851 C852 C853 119(2) 1_555 1_555 1_555 yes
C851 C852 H852 119(4) 1_555 1_555 1_555 no
C853 C852 H852 120(4) 1_555 1_555 1_555 no
N85 C855 C854 120(2) 1_555 1_555 1_555 yes
N85 C855 H855 115(4) 1_555 1_555 1_555 no
C854 C855 H855 124(4) 1_555 1_555 1_555 no
C855 C854 C853 119(2) 1_555 1_555 1_555 yes
C855 C854 H854 120(4) 1_555 1_555 1_555 no
C853 C854 H854 120(4) 1_555 1_555 1_555 no
C852 C853 C854 119(2) 1_555 1_555 1_555 yes
C852 C853 H853 120(4) 1_555 1_555 1_555 no
C854 C853 H853 120(3) 1_555 1_555 1_555 no

loop_
_geom_bond_atom_site_label_1
_geom_bond_atom_site_label_2
_geom_bond_distance
_geom_bond_site_symmetry_1
_geom_bond_site_symmetry_2
_geom_bond_publ_flag
W1 W2 2.8363(5) 1_555 1_555 yes
W1 W3 2.6611(7) 1_555 1_555 yes
W1 S1 2.361(2) 1_555 1_555 yes
W1 S2 2.418(2) 1_555 1_555 yes
W1 O1 2.047(5) 1_555 1_555 yes
W1 N11 2.125(8) 1_555 1_555 yes
W1 N12 2.095(6) 1_555 1_555 yes
W1 N13 2.085(6) 1_555 1_555 yes
W2 W3 2.7151(3) 1_555 1_555 yes
W2 S1 2.351(2) 1_555 1_555 yes
W2 S2 2.421(2) 1_555 1_555 yes
W2 S3 2.265(2) 1_555 1_555 yes
W2 N21 2.138(6) 1_555 1_555 yes
W2 N22 2.074(8) 1_555 1_555 yes
W2 N23 2.083(6) 1_555 1_555 yes
W3 S1 2.386(2) 1_555 1_555 yes
W3 S3 2.274(2) 1_555 1_555 yes
W3 O1 2.060(5) 1_555 1_555 yes
W3 N31 2.145(7) 1_555 1_555 yes
W3 N32 2.125(6) 1_555 1_555 yes
W3 N33 2.119(6) 1_555 1_555 yes
K1 S12 3.20(1) 1_555 1_656 yes
K1 S13 3.335(8) 1_555 2_666 yes
K1 S21 3.511(9) 1_555 2_656 yes
K1 S32 3.354(9) 1_555 2_666 yes
K1 S33 3.40(1) 1_555 1_555 yes
K1 N83 3.34(3) 1_555 1_556 yes
S2 C1 1.770(9) 1_555 1_555 yes
S11 C11 1.62(1) 1_555 1_555 yes
S12 C12 1.596(8) 1_555 1_555 yes
S13 C13 1.593(9) 1_555 1_555 yes
S21 C21 1.604(9) 1_555 1_555 yes
S22 C22 1.62(1) 1_555 1_555 yes
S23 C23 1.611(7) 1_555 1_555 yes
S31 C31 1.597(10) 1_555 1_555 yes
S32 C32 1.635(10) 1_555 1_555 yes
S33 C33 1.626(9) 1_555 1_555 yes
N11 C11 1.14(1) 1_555 1_555 yes
N12 C12 1.176(9) 1_555 1_555 yes
N13 C13 1.15(1) 1_555 1_555 yes
N21 C21 1.14(1) 1_555 1_555 yes
N22 C22 1.13(1) 1_555 1_555 yes
N23 C23 1.179(9) 1_555 1_555 yes
N31 C31 1.09(1) 1_555 1_555 yes
N32 C32 1.12(1) 1_555 1_555 yes
N33 C33 1.13(1) 1_555 1_555 yes
N81 C811 1.41(2) 1_555 1_555 yes
N81 C815 1.44(3) 1_555 1_555 yes
N82 C821 1.45(3) 1_555 1_555 yes
N82 C825 1.21(2) 1_555 1_555 yes
C1 C2 1.27(1) 1_555 1_555 yes
C811 C812 1.26(3) 1_555 1_555 yes
C812 C813 1.36(3) 1_555 1_555 yes
C813 C814 1.34(2) 1_555 1_555 yes
C814 C815 1.36(3) 1_555 1_555 yes
C821 C822 1.43(4) 1_555 1_555 yes
C822 C823 1.41(3) 1_555 1_555 yes
C823 C824 1.29(3) 1_555 1_555 yes
C824 C825 1.23(3) 1_555 1_555 yes
N83 C831 1.34(4) 1_555 1_555 yes
N83 C835 1.34(3) 1_555 1_555 yes
C831 C832 1.38(3) 1_555 1_555 yes
C832 C833 1.39(3) 1_555 1_555 yes
C835 C834 1.38(3) 1_555 1_555 yes
C834 C833 1.39(4) 1_555 1_555 yes
N84 C841 1.34(3) 1_555 1_555 yes
N84 C845 1.34(2) 1_555 1_555 yes
C841 C842 1.38(3) 1_555 1_555 yes
C842 C843 1.39(2) 1_555 1_555 yes
C845 C844 1.38(3) 1_555 1_555 yes
C844 C843 1.39(3) 1_555 1_555 yes
N85 C851 1.34(5) 1_555 1_555 yes
N85 C855 1.34(4) 1_555 1_555 yes
C851 C852 1.38(4) 1_555 1_555 yes
C852 C853 1.39(4) 1_555 1_555 yes
C855 C854 1.38(5) 1_555 1_555 yes
C854 C853 1.39(5) 1_555 1_555 yes

loop_
_geom_contact_atom_site_label_1
_geom_contact_atom_site_label_2
_geom_contact_distance
_geom_contact_site_symmetry_1
_geom_contact_site_symmetry_2
_geom_contact_publ_flag
K1 S12 3.20(1) 1_555 1_656 ?
K1 S13 3.335(8) 1_555 2_666 ?
K1 S21 3.511(9) 1_555 2_656 ?
K1 S32 3.354(9) 1_555 2_666 ?
K1 S33 3.40(1) 1_555 1_555 ?

loop_
_geom_torsion_atom_site_label_1
_geom_torsion_atom_site_label_2
_geom_torsion_atom_site_label_3
_geom_torsion_atom_site_label_4
_geom_torsion
_geom_torsion_site_symmetry_1
_geom_torsion_site_symmetry_2
_geom_torsion_site_symmetry_3
_geom_torsion_site_symmetry_4
_geom_torsion_publ_flag
W1 W2 W3 S1 -64.91(5) 1_555 1_555 1_555 1_555 yes
W1 W2 W3 S3 128.46(8) 1_555 1_555 1_555 1_555 yes
W1 W2 W3 O1 36.7(1) 1_555 1_555 1_555 1_555 yes
W1 W2 W3 N31 122.6(3) 1_555 1_555 1_555 1_555 yes
W1 W2 W3 N32 -63.2(3) 1_555 1_555 1_555 1_555 yes
W1 W2 W3 N33 -150.1(2) 1_555 1_555 1_555 1_555 yes
W1 W2 S1 W3 72.14(4) 1_555 1_555 1_555 1_555 yes
W1 W2 S2 C1 -105.8(3) 1_555 1_555 1_555 1_555 yes
W1 W2 S3 W3 -41.42(5) 1_555 1_555 1_555 1_555 yes
W1 W2 N21 C21 -94(5) 1_555 1_555 1_555 1_555 yes
W1 W2 N22 C22 127(9) 1_555 1_555 1_555 1_555 yes
W1 W2 N23 C23 28(4) 1_555 1_555 1_555 1_555 yes
W1 W3 W2 S1 64.91(5) 1_555 1_555 1_555 1_555 yes
W1 W3 W2 S2 -39.50(4) 1_555 1_555 1_555 1_555 yes
W1 W3 W2 S3 -128.46(8) 1_555 1_555 1_555 1_555 yes
W1 W3 W2 N21 -129.2(3) 1_555 1_555 1_555 1_555 yes
W1 W3 W2 N22 143.7(2) 1_555 1_555 1_555 1_555 yes
W1 W3 W2 N23 45.9(3) 1_555 1_555 1_555 1_555 yes
W1 W3 S1 W2 -80.24(3) 1_555 1_555 1_555 1_555 yes
W1 W3 S3 W2 45.51(6) 1_555 1_555 1_555 1_555 yes
W1 W3 N31 C31 77(4) 1_555 1_555 1_555 1_555 yes
W1 W3 N32 C32 147(11) 1_555 1_555 1_555 1_555 yes
W1 W3 N33 C33 -152(2) 1_555 1_555 1_555 1_555 yes
W1 S1 W2 W3 -72.14(4) 1_555 1_555 1_555 1_555 yes
W1 S1 W2 S2 14.85(6) 1_555 1_555 1_555 1_555 yes
W1 S1 W2 S3 -83.39(7) 1_555 1_555 1_555 1_555 yes
W1 S1 W2 N21 148.4(6) 1_555 1_555 1_555 1_555 yes
W1 S1 W2 N22 -176.0(2) 1_555 1_555 1_555 1_555 yes
W1 S1 W2 N23 96.0(2) 1_555 1_555 1_555 1_555 yes
W1 S1 W3 W2 80.24(3) 1_555 1_555 1_555 1_555 yes
W1 S1 W3 S3 91.36(7) 1_555 1_555 1_555 1_555 yes
W1 S1 W3 O1 -9.5(1) 1_555 1_555 1_555 1_555 yes
W1 S1 W3 N31 -124(1) 1_555 1_555 1_555 1_555 yes
W1 S1 W3 N32 -98.7(2) 1_555 1_555 1_555 1_555 yes
W1 S1 W3 N33 178.8(2) 1_555 1_555 1_555 1_555 yes
W1 S2 W2 W3 41.34(3) 1_555 1_555 1_555 1_555 yes
W1 S2 W2 S1 -14.67(6) 1_555 1_555 1_555 1_555 yes
W1 S2 W2 S3 94.83(6) 1_555 1_555 1_555 1_555 yes
W1 S2 W2 N21 176.4(2) 1_555 1_555 1_555 1_555 yes
W1 S2 W2 N22 -150.6(8) 1_555 1_555 1_555 1_555 yes
W1 S2 W2 N23 -99.2(2) 1_555 1_555 1_555 1_555 yes
W1 S2 C1 C2 162.6(8) 1_555 1_555 1_555 1_555 yes
W1 O1 W3 W2 -44.9(1) 1_555 1_555 1_555 1_555 yes
W1 O1 W3 S1 10.3(1) 1_555 1_555 1_555 1_555 yes
W1 O1 W3 S3 -98.4(1) 1_555 1_555 1_555 1_555 yes
W1 O1 W3 N31 178.8(3) 1_555 1_555 1_555 1_555 yes
W1 O1 W3 N32 96.8(2) 1_555 1_555 1_555 1_555 yes
W1 O1 W3 N33 159.6(7) 1_555 1_555 1_555 1_555 yes
W1 N11 C11 S11 45(23) 1_555 1_555 1_555 1_555 yes
W1 N12 C12 S12 121(14) 1_555 1_555 1_555 1_555 yes
W1 N13 C13 S13 92(32) 1_555 1_555 1_555 1_555 yes
W2 W1 W3 S1 63.42(5) 1_555 1_555 1_555 1_555 yes
W2 W1 W3 S3 -39.54(7) 1_555 1_555 1_555 1_555 yes
W2 W1 W3 O1 -128.7(2) 1_555 1_555 1_555 1_555 yes
W2 W1 W3 N31 -130.3(3) 1_555 1_555 1_555 1_555 yes
W2 W1 W3 N32 145.6(2) 1_555 1_555 1_555 1_555 yes
W2 W1 W3 N33 61.4(3) 1_555 1_555 1_555 1_555 yes
W2 W1 S1 W3 -74.35(3) 1_555 1_555 1_555 1_555 yes
W2 W1 S2 C1 106.5(3) 1_555 1_555 1_555 1_555 yes
W2 W1 O1 W3 42.2(1) 1_555 1_555 1_555 1_555 yes
W2 W1 N11 C11 40(4) 1_555 1_555 1_555 1_555 yes
W2 W1 N12 C12 143(1) 1_555 1_555 1_555 1_555 yes
W2 W1 N13 C13 117(7) 1_555 1_555 1_555 1_555 yes
W2 W3 W1 S1 -63.42(5) 1_555 1_555 1_555 1_555 yes
W2 W3 W1 S2 39.70(5) 1_555 1_555 1_555 1_555 yes
W2 W3 W1 O1 128.7(2) 1_555 1_555 1_555 1_555 yes
W2 W3 W1 N11 129.9(2) 1_555 1_555 1_555 1_555 yes
W2 W3 W1 N12 -48.9(3) 1_555 1_555 1_555 1_555 yes
W2 W3 W1 N13 -142.5(2) 1_555 1_555 1_555 1_555 yes
W2 W3 N31 C31 -16(5) 1_555 1_555 1_555 1_555 yes
W2 W3 N32 C32 -159(11) 1_555 1_555 1_555 1_555 yes
W2 W3 N33 C33 -100(3) 1_555 1_555 1_555 1_555 yes
W2 S1 W1 W3 74.35(3) 1_555 1_555 1_555 1_555 yes
W2 S1 W1 S2 -14.85(5) 1_555 1_555 1_555 1_555 yes
W2 S1 W1 O1 83.9(1) 1_555 1_555 1_555 1_555 yes
W2 S1 W1 N11 -162.4(8) 1_555 1_555 1_555 1_555 yes
W2 S1 W1 N12 -97.7(2) 1_555 1_555 1_555 1_555 yes
W2 S1 W1 N13 177.8(2) 1_555 1_555 1_555 1_555 yes
W2 S1 W3 S3 11.12(7) 1_555 1_555 1_555 1_555 yes
W2 S1 W3 O1 -89.7(1) 1_555 1_555 1_555 1_555 yes
W2 S1 W3 N31 155(1) 1_555 1_555 1_555 1_555 yes
W2 S1 W3 N32 -179.0(2) 1_555 1_555 1_555 1_555 yes
W2 S1 W3 N33 98.6(2) 1_555 1_555 1_555 1_555 yes
W2 S2 W1 W3 -42.54(4) 1_555 1_555 1_555 1_555 yes
W2 S2 W1 S1 14.59(5) 1_555 1_555 1_555 1_555 yes
W2 S2 W1 O1 -92.5(1) 1_555 1_555 1_555 1_555 yes
W2 S2 W1 N11 -172.0(2) 1_555 1_555 1_555 1_555 yes
W2 S2 W1 N12 103.9(2) 1_555 1_555 1_555 1_555 yes
W2 S2 W1 N13 145.2(7) 1_555 1_555 1_555 1_555 yes
W2 S2 C1 C2 -119.6(8) 1_555 1_555 1_555 1_555 yes
W2 S3 W3 S1 -11.31(8) 1_555 1_555 1_555 1_555 yes
W2 S3 W3 O1 95.3(1) 1_555 1_555 1_555 1_555 yes
W2 S3 W3 N31 176.0(2) 1_555 1_555 1_555 1_555 yes
W2 S3 W3 N32 -153.0(8) 1_555 1_555 1_555 1_555 yes
W2 S3 W3 N33 -100.8(2) 1_555 1_555 1_555 1_555 yes
W2 N21 C21 S21 -178(8) 1_555 1_555 1_555 1_555 yes
W2 N22 C22 S22 95(43) 1_555 1_555 1_555 1_555 yes
W2 N23 C23 S23 -30(59) 1_555 1_555 1_555 1_555 yes
W3 W1 W2 S1 -69.12(5) 1_555 1_555 1_555 1_555 yes
W3 W1 W2 S2 128.65(5) 1_555 1_555 1_555 1_555 yes
W3 W1 W2 S3 39.18(5) 1_555 1_555 1_555 1_555 yes
W3 W1 W2 N21 123.1(3) 1_555 1_555 1_555 1_555 yes
W3 W1 W2 N22 -63.0(3) 1_555 1_555 1_555 1_555 yes
W3 W1 W2 N23 -153.0(2) 1_555 1_555 1_555 1_555 yes
W3 W1 S2 C1 64.0(3) 1_555 1_555 1_555 1_555 yes
W3 W1 N11 C11 -45(4) 1_555 1_555 1_555 1_555 yes
W3 W1 N12 C12 -175(1) 1_555 1_555 1_555 1_555 yes
W3 W1 N13 C13 170(7) 1_555 1_555 1_555 1_555 yes
W3 W2 W1 S1 69.12(5) 1_555 1_555 1_555 1_555 yes
W3 W2 W1 S2 -128.65(5) 1_555 1_555 1_555 1_555 yes
W3 W2 W1 O1 -36.7(1) 1_555 1_555 1_555 1_555 yes
W3 W2 W1 N11 -116.5(3) 1_555 1_555 1_555 1_555 yes
W3 W2 W1 N12 155.4(2) 1_555 1_555 1_555 1_555 yes
W3 W2 W1 N13 65.8(2) 1_555 1_555 1_555 1_555 yes
W3 W2 S2 C1 -64.5(3) 1_555 1_555 1_555 1_555 yes
W3 W2 N21 C21 -4(5) 1_555 1_555 1_555 1_555 yes
W3 W2 N22 C22 78(9) 1_555 1_555 1_555 1_555 yes
W3 W2 N23 C23 -9(4) 1_555 1_555 1_555 1_555 yes
W3 S1 W1 S2 -89.20(5) 1_555 1_555 1_555 1_555 yes
W3 S1 W1 O1 9.6(1) 1_555 1_555 1_555 1_555 yes
W3 S1 W1 N11 123.3(8) 1_555 1_555 1_555 1_555 yes
W3 S1 W1 N12 -172.1(2) 1_555 1_555 1_555 1_555 yes
W3 S1 W1 N13 103.5(2) 1_555 1_555 1_555 1_555 yes
W3 S1 W2 S2 86.98(5) 1_555 1_555 1_555 1_555 yes
W3 S1 W2 S3 -11.25(8) 1_555 1_555 1_555 1_555 yes
W3 S1 W2 N21 -139.5(6) 1_555 1_555 1_555 1_555 yes
W3 S1 W2 N22 -103.8(2) 1_555 1_555 1_555 1_555 yes
W3 S1 W2 N23 168.1(2) 1_555 1_555 1_555 1_555 yes
W3 S3 W2 S1 11.57(8) 1_555 1_555 1_555 1_555 yes
W3 S3 W2 S2 -95.58(6) 1_555 1_555 1_555 1_555 yes
W3 S3 W2 N21 179.5(2) 1_555 1_555 1_555 1_555 yes
W3 S3 W2 N22 98.6(2) 1_555 1_555 1_555 1_555 yes
W3 S3 W2 N23 -165.9(8) 1_555 1_555 1_555 1_555 yes
W3 O1 W1 S1 -10.5(1) 1_555 1_555 1_555 1_555 yes
W3 O1 W1 S2 96.5(1) 1_555 1_555 1_555 1_555 yes
W3 O1 W1 N11 -179.1(2) 1_555 1_555 1_555 1_555 yes
W3 O1 W1 N12 175.4(7) 1_555 1_555 1_555 1_555 yes
W3 O1 W1 N13 -97.6(2) 1_555 1_555 1_555 1_555 yes
W3 N31 C31 S31 -91(27) 1_555 1_555 1_555 1_555 yes
W3 N32 C32 S32 174(12) 1_555 1_555 1_555 1_555 yes
W3 N33 C33 S33 75(74) 1_555 1_555 1_555 1_555 yes
K1 S13 C13 N13 -92(31) 1_555 2_666 2_666 2_666 yes
K1 S21 C21 N21 -147(12) 1_555 2_656 2_656 2_656 yes
K1 S32 C32 N32 -32(22) 1_555 2_666 2_666 2_666 yes
K1 S33 C33 N33 -118(73) 1_555 1_555 1_555 1_555 yes
S1 W1 W2 S2 -162.23(7) 1_555 1_555 1_555 1_555 yes
S1 W1 W2 S3 108.29(7) 1_555 1_555 1_555 1_555 yes
S1 W1 W2 N21 -167.7(3) 1_555 1_555 1_555 1_555 yes
S1 W1 W2 N22 6.1(3) 1_555 1_555 1_555 1_555 yes
S1 W1 W2 N23 -83.9(2) 1_555 1_555 1_555 1_555 yes
S1 W1 W3 S3 -102.95(8) 1_555 1_555 1_555 1_555 yes
S1 W1 W3 O1 167.9(2) 1_555 1_555 1_555 1_555 yes
S1 W1 W3 N31 166.3(3) 1_555 1_555 1_555 1_555 yes
S1 W1 W3 N32 82.2(2) 1_555 1_555 1_555 1_555 yes
S1 W1 W3 N33 -2.0(3) 1_555 1_555 1_555 1_555 yes
S1 W1 S2 C1 121.1(3) 1_555 1_555 1_555 1_555 yes
S1 W1 N11 C11 -161(3) 1_555 1_555 1_555 1_555 yes
S1 W1 N12 C12 -163(1) 1_555 1_555 1_555 1_555 yes
S1 W1 N13 C13 115(7) 1_555 1_555 1_555 1_555 yes
S1 W2 W1 S2 162.23(7) 1_555 1_555 1_555 1_555 yes
S1 W2 W1 O1 -105.8(1) 1_555 1_555 1_555 1_555 yes
S1 W2 W1 N11 174.4(3) 1_555 1_555 1_555 1_555 yes
S1 W2 W1 N12 86.3(2) 1_555 1_555 1_555 1_555 yes
S1 W2 W1 N13 -3.3(2) 1_555 1_555 1_555 1_555 yes
S1 W2 W3 S3 -166.63(9) 1_555 1_555 1_555 1_555 yes
S1 W2 W3 O1 101.6(1) 1_555 1_555 1_555 1_555 yes
S1 W2 W3 N31 -172.4(3) 1_555 1_555 1_555 1_555 yes
S1 W2 W3 N32 1.7(3) 1_555 1_555 1_555 1_555 yes
S1 W2 W3 N33 -85.2(2) 1_555 1_555 1_555 1_555 yes
S1 W2 S2 C1 -120.5(3) 1_555 1_555 1_555 1_555 yes
S1 W2 N21 C21 125(5) 1_555 1_555 1_555 1_555 yes
S1 W2 N22 C22 132(9) 1_555 1_555 1_555 1_555 yes
S1 W2 N23 C23 -24(4) 1_555 1_555 1_555 1_555 yes
S1 W3 W1 S2 103.12(7) 1_555 1_555 1_555 1_555 yes
S1 W3 W1 O1 -167.9(2) 1_555 1_555 1_555 1_555 yes
S1 W3 W1 N11 -166.7(2) 1_555 1_555 1_555 1_555 yes
S1 W3 W1 N12 14.5(3) 1_555 1_555 1_555 1_555 yes
S1 W3 W1 N13 -79.1(2) 1_555 1_555 1_555 1_555 yes
S1 W3 W2 S2 -104.41(7) 1_555 1_555 1_555 1_555 yes
S1 W3 W2 S3 166.63(9) 1_555 1_555 1_555 1_555 yes
S1 W3 W2 N21 165.9(3) 1_555 1_555 1_555 1_555 yes
S1 W3 W2 N22 78.8(2) 1_555 1_555 1_555 1_555 yes
S1 W3 W2 N23 -19.0(3) 1_555 1_555 1_555 1_555 yes
S1 W3 N31 C31 -167(4) 1_555 1_555 1_555 1_555 yes
S1 W3 N32 C32 -157(11) 1_555 1_555 1_555 1_555 yes
S1 W3 N33 C33 -154(3) 1_555 1_555 1_555 1_555 yes
S2 W1 W2 S3 -89.47(7) 1_555 1_555 1_555 1_555 yes
S2 W1 W2 N21 -5.5(3) 1_555 1_555 1_555 1_555 yes
S2 W1 W2 N22 168.4(3) 1_555 1_555 1_555 1_555 yes
S2 W1 W2 N23 78.3(2) 1_555 1_555 1_555 1_555 yes
S2 W1 W3 S3 0.17(8) 1_555 1_555 1_555 1_555 yes
S2 W1 W3 O1 -89.0(2) 1_555 1_555 1_555 1_555 yes
S2 W1 W3 N31 -90.6(3) 1_555 1_555 1_555 1_555 yes
S2 W1 W3 N32 -174.7(2) 1_555 1_555 1_555 1_555 yes
S2 W1 W3 N33 101.1(3) 1_555 1_555 1_555 1_555 yes
S2 W1 N11 C11 50(4) 1_555 1_555 1_555 1_555 yes
S2 W1 N12 C12 91(1) 1_555 1_555 1_555 1_555 yes
S2 W1 N13 C13 -17(7) 1_555 1_555 1_555 1_555 yes
S2 W2 W1 O1 91.9(1) 1_555 1_555 1_555 1_555 yes
S2 W2 W1 N11 12.2(3) 1_555 1_555 1_555 1_555 yes
S2 W2 W1 N12 -75.9(2) 1_555 1_555 1_555 1_555 yes
S2 W2 W1 N13 -165.5(2) 1_555 1_555 1_555 1_555 yes
S2 W2 W3 S3 88.96(9) 1_555 1_555 1_555 1_555 yes
S2 W2 W3 O1 -2.8(1) 1_555 1_555 1_555 1_555 yes
S2 W2 W3 N31 83.1(3) 1_555 1_555 1_555 1_555 yes
S2 W2 W3 N32 -102.7(3) 1_555 1_555 1_555 1_555 yes
S2 W2 W3 N33 170.4(2) 1_555 1_555 1_555 1_555 yes
S2 W2 N21 C21 -98(5) 1_555 1_555 1_555 1_555 yes
S2 W2 N22 C22 -89(9) 1_555 1_555 1_555 1_555 yes
S2 W2 N23 C23 81(4) 1_555 1_555 1_555 1_555 yes
S3 W2 W1 O1 2.4(1) 1_555 1_555 1_555 1_555 yes
S3 W2 W1 N11 -77.3(3) 1_555 1_555 1_555 1_555 yes
S3 W2 W1 N12 -165.4(2) 1_555 1_555 1_555 1_555 yes
S3 W2 W1 N13 105.0(3) 1_555 1_555 1_555 1_555 yes
S3 W2 W3 O1 -91.7(2) 1_555 1_555 1_555 1_555 yes
S3 W2 W3 N31 -5.8(3) 1_555 1_555 1_555 1_555 yes
S3 W2 W3 N32 168.3(3) 1_555 1_555 1_555 1_555 yes
S3 W2 W3 N33 81.5(2) 1_555 1_555 1_555 1_555 yes
S3 W2 S2 C1 -11.0(3) 1_555 1_555 1_555 1_555 yes
S3 W2 N21 C21 -5(5) 1_555 1_555 1_555 1_555 yes
S3 W2 N22 C22 25(9) 1_555 1_555 1_555 1_555 yes
S3 W2 N23 C23 152(3) 1_555 1_555 1_555 1_555 yes
S3 W3 W1 O1 89.2(2) 1_555 1_555 1_555 1_555 yes
S3 W3 W1 N11 90.4(2) 1_555 1_555 1_555 1_555 yes
S3 W3 W1 N12 -88.4(3) 1_555 1_555 1_555 1_555 yes
S3 W3 W1 N13 177.9(2) 1_555 1_555 1_555 1_555 yes
S3 W3 W2 N21 -0.7(3) 1_555 1_555 1_555 1_555 yes
S3 W3 W2 N22 -87.8(2) 1_555 1_555 1_555 1_555 yes
S3 W3 W2 N23 174.3(3) 1_555 1_555 1_555 1_555 yes
S3 W3 N31 C31 -21(4) 1_555 1_555 1_555 1_555 yes
S3 W3 N32 C32 -14(12) 1_555 1_555 1_555 1_555 yes
S3 W3 N33 C33 -47(3) 1_555 1_555 1_555 1_555 yes
S13 K1 S32 C32 2.3(7) 1_555 2_666 1_555 1_555 yes
S13 K1 S33 C33 117.7(5) 1_555 2_666 2_666 2_666 yes
S21 K1 S33 C33 -121.1(4) 1_555 2_656 2_656 2_656 yes
S32 K1 S13 C13 -0.2(7) 1_555 2_666 1_555 1_555 yes
S32 K1 S33 C33 52.3(4) 1_555 2_666 2_666 2_666 yes
S33 K1 S13 C13 62.1(8) 1_555 1_555 2_666 2_666 yes
S33 K1 S21 C21 -46(1) 1_555 1_555 2_656 2_656 yes
S33 K1 S32 C32 -129.0(7) 1_555 1_555 2_666 2_666 yes
O1 W1 W2 N21 86.4(3) 1_555 1_555 1_555 1_555 yes
O1 W1 W2 N22 -99.7(3) 1_555 1_555 1_555 1_555 yes
O1 W1 W2 N23 170.3(2) 1_555 1_555 1_555 1_555 yes
O1 W1 W3 N31 -1.6(4) 1_555 1_555 1_555 1_555 yes
O1 W1 W3 N32 -85.7(3) 1_555 1_555 1_555 1_555 yes
O1 W1 W3 N33 -169.9(4) 1_555 1_555 1_555 1_555 yes
O1 W1 S2 C1 14.0(3) 1_555 1_555 1_555 1_555 yes
O1 W1 N11 C11 -44(4) 1_555 1_555 1_555 1_555 yes
O1 W1 N12 C12 10(2) 1_555 1_555 1_555 1_555 yes
O1 W1 N13 C13 -139(7) 1_555 1_555 1_555 1_555 yes
O1 W3 W1 N11 1.2(3) 1_555 1_555 1_555 1_555 yes
O1 W3 W1 N12 -177.6(3) 1_555 1_555 1_555 1_555 yes
O1 W3 W1 N13 88.7(3) 1_555 1_555 1_555 1_555 yes
O1 W3 W2 N21 -92.5(3) 1_555 1_555 1_555 1_555 yes
O1 W3 W2 N22 -179.6(2) 1_555 1_555 1_555 1_555 yes
O1 W3 W2 N23 82.6(3) 1_555 1_555 1_555 1_555 yes
O1 W3 N31 C31 75(4) 1_555 1_555 1_555 1_555 yes
O1 W3 N32 C32 97(11) 1_555 1_555 1_555 1_555 yes
O1 W3 N33 C33 55(3) 1_555 1_555 1_555 1_555 yes
N11 W1 W2 N21 6.7(4) 1_555 1_555 1_555 1_555 yes
N11 W1 W2 N22 -179.5(4) 1_555 1_555 1_555 1_555 yes
N11 W1 W2 N23 90.5(3) 1_555 1_555 1_555 1_555 yes
N11 W1 W3 N31 -0.4(4) 1_555 1_555 1_555 1_555 yes
N11 W1 W3 N32 -84.5(3) 1_555 1_555 1_555 1_555 yes
N11 W1 W3 N33 -168.7(4) 1_555 1_555 1_555 1_555 yes
N11 W1 S2 C1 -65.5(3) 1_555 1_555 1_555 1_555 yes
N11 W1 N12 C12 5(1) 1_555 1_555 1_555 1_555 yes
N11 W1 N13 C13 -60(7) 1_555 1_555 1_555 1_555 yes
N12 W1 W2 N21 -81.4(3) 1_555 1_555 1_555 1_555 yes
N12 W1 W2 N22 92.4(3) 1_555 1_555 1_555 1_555 yes
N12 W1 W2 N23 2.4(2) 1_555 1_555 1_555 1_555 yes
N12 W1 W3 N31 -179.2(5) 1_555 1_555 1_555 1_555 yes
N12 W1 W3 N32 96.7(4) 1_555 1_555 1_555 1_555 yes
N12 W1 W3 N33 12.5(5) 1_555 1_555 1_555 1_555 yes
N12 W1 S2 C1 -149.6(3) 1_555 1_555 1_555 1_555 yes
N12 W1 N11 C11 133(4) 1_555 1_555 1_555 1_555 yes
N12 W1 N13 C13 23(7) 1_555 1_555 1_555 1_555 yes
N13 W1 W2 N21 -171.0(4) 1_555 1_555 1_555 1_555 yes
N13 W1 W2 N22 2.8(4) 1_555 1_555 1_555 1_555 yes
N13 W1 W2 N23 -87.2(3) 1_555 1_555 1_555 1_555 yes
N13 W1 W3 N31 87.1(4) 1_555 1_555 1_555 1_555 yes
N13 W1 W3 N32 3.1(3) 1_555 1_555 1_555 1_555 yes
N13 W1 W3 N33 -81.2(4) 1_555 1_555 1_555 1_555 yes
N13 W1 S2 C1 -108.3(8) 1_555 1_555 1_555 1_555 yes
N13 W1 N11 C11 -141(4) 1_555 1_555 1_555 1_555 yes
N13 W1 N12 C12 -77(1) 1_555 1_555 1_555 1_555 yes
N21 W2 W3 N31 -6.6(5) 1_555 1_555 1_555 1_555 yes
N21 W2 W3 N32 167.6(4) 1_555 1_555 1_555 1_555 yes
N21 W2 W3 N33 80.7(4) 1_555 1_555 1_555 1_555 yes
N21 W2 S2 C1 70.6(3) 1_555 1_555 1_555 1_555 yes
N21 W2 N22 C22 -56(9) 1_555 1_555 1_555 1_555 yes
N21 W2 N23 C23 167(4) 1_555 1_555 1_555 1_555 yes
N22 W2 W3 N31 -93.6(4) 1_555 1_555 1_555 1_555 yes
N22 W2 W3 N32 80.5(4) 1_555 1_555 1_555 1_555 yes
N22 W2 W3 N33 -6.4(3) 1_555 1_555 1_555 1_555 yes
N22 W2 S2 C1 103.6(8) 1_555 1_555 1_555 1_555 yes
N22 W2 N21 C21 89(5) 1_555 1_555 1_555 1_555 yes
N22 W2 N23 C23 -110(4) 1_555 1_555 1_555 1_555 yes
N23 W2 W3 N31 168.5(5) 1_555 1_555 1_555 1_555 yes
N23 W2 W3 N32 -17.4(4) 1_555 1_555 1_555 1_555 yes
N23 W2 W3 N33 -104.2(4) 1_555 1_555 1_555 1_555 yes
N23 W2 S2 C1 154.9(3) 1_555 1_555 1_555 1_555 yes
N23 W2 N21 C21 178(5) 1_555 1_555 1_555 1_555 yes
N23 W2 N22 C22 -140(9) 1_555 1_555 1_555 1_555 yes
N31 W3 N32 C32 16(11) 1_555 1_555 1_555 1_555 yes
N31 W3 N33 C33 36(3) 1_555 1_555 1_555 1_555 yes
N32 W3 N31 C31 167(4) 1_555 1_555 1_555 1_555 yes
N32 W3 N33 C33 119(3) 1_555 1_555 1_555 1_555 yes
N33 W3 N31 C31 -109(4) 1_555 1_555 1_555 1_555 yes
N33 W3 N32 C32 -67(11) 1_555 1_555 1_555 1_555 yes
N81 C811 C812 C813 -5(2) 1_555 1_555 1_555 1_555 yes
N81 C815 C814 C813 1(3) 1_555 1_555 1_555 1_555 yes
N82 C821 C822 C823 4(2) 1_555 1_555 1_555 1_555 yes
N82 C825 C824 C823 0(3) 1_555 1_555 1_555 1_555 yes
C811 N81 C815 C814 -2(2) 1_555 1_555 1_555 1_555 yes
C811 C812 C813 C814 4(3) 1_555 1_555 1_555 1_555 yes
C812 C811 N81 C815 4(2) 1_555 1_555 1_555 1_555 yes
C812 C813 C814 C815 -2(3) 1_555 1_555 1_555 1_555 yes
C821 N82 C825 C824 1(2) 1_555 1_555 1_555 1_555 yes
C821 C822 C823 C824 -2(3) 1_555 1_555 1_555 1_555 yes
C822 C821 N82 C825 -4(2) 1_555 1_555 1_555 1_555 yes
C822 C823 C824 C825 0(3) 1_555 1_555 1_555 1_555 yes
N83 C831 C832 C833 0(3) 1_555 1_555 1_555 1_555 yes
N83 C835 C834 C833 0(3) 1_555 1_555 1_555 1_555 yes
C831 N83 C835 C834 0(3) 1_555 1_555 1_555 1_555 yes
C831 C832 C833 C834 0(3) 1_555 1_555 1_555 1_555 yes
C832 C831 N83 C835 0(3) 1_555 1_555 1_555 1_555 yes
C832 C833 C834 C835 0(3) 1_555 1_555 1_555 1_555 yes
N84 C841 C842 C843 0(2) 1_555 1_555 1_555 1_555 yes
N84 C845 C844 C843 0(2) 1_555 1_555 1_555 1_555 yes
C841 N84 C845 C844 0(2) 1_555 1_555 1_555 1_555 yes
C841 C842 C843 C844 0(2) 1_555 1_555 1_555 1_555 yes
C842 C841 N84 C845 0(2) 1_555 1_555 1_555 1_555 yes
C842 C843 C844 C845 0(2) 1_555 1_555 1_555 1_555 yes
N85 C851 C852 C853 0(4) 1_555 1_555 1_555 1_555 yes
N85 C855 C854 C853 0(8) 1_555 1_555 1_555 1_555 yes
C851 N85 C855 C854 0(7) 1_555 1_555 1_555 1_555 yes
C851 C852 C853 C854 0(5) 1_555 1_555 1_555 1_555 yes
C852 C851 N85 C855 0(5) 1_555 1_555 1_555 1_555 yes
C852 C853 C854 C855 0(7) 1_555 1_555 1_555 1_555 yes
